data_9016559
loop_
_publ_author_name
'Guirado, F.'
'Gali, S.'
'Chinchon, S.'
'Rius, J.'

_publ_section_title
;
 Crystal structure solution of hydrated high-alumina cement
 from X-ray powder diffraction data
;
_journal_name_full 'Angewandte Chemie'
_journal_page_first 72
_journal_page_last 75
_journal_volume 37
_journal_year 1998
_chemical_formula_sum 'Al2 Ca H15.68 O11.84'
_space_group_IT_number 176
_symmetry_space_group_name_Hall '-P 6c'
_symmetry_space_group_name_H-M 'P 63/m'
_cell_angle_alpha 90
_cell_angle_beta 90
_cell_angle_gamma 120
_cell_formula_units_Z 6
_cell_length_a 16.387
_cell_length_b 16.387
_cell_length_c 8.279
_cell_volume 1925.340
_database_code_amcsd 0017822
_exptl_crystal_density_diffrn 1.549
_cod_original_formula_sum 'Ca Al2 O11.84 H15.68'
_cod_database_code 9016559
_amcsd_formula_title CaAl2(OH)8(H2O)2*1.84H2O

loop_
_space_group_symop_operation_xyz
x,y,z
-x+y,-x,1/2-z
x-y,x,1/2+z
y,-x+y,-z
-y,x-y,z
x,y,1/2-z
-x,-y,1/2+z
x-y,x,-z
-x+y,-x,z
-y,x-y,1/2-z
y,-x+y,1/2+z
-x,-y,-z

loop_
_atom_site_label
_atom_site_fract_x
_atom_site_fract_y
_atom_site_fract_z
_atom_site_occupancy
_atom_site_U_iso_or_equiv
_atom_site_type_symbol
_atom_site_attached_hydrogens
Ca 0.51850 0.27910 0.25000 1.00000 0.03673 Ca 0
Al 0.57950 0.49690 0.06800 1.00000 0.01900 Al 0
O-H1 0.62300 0.41000 0.07200 1.00000 0.04179 O 1
Wat2 0.40300 0.23500 0.03900 1.00000 0.05066 O 2
O-H3 0.52100 0.57400 0.07200 1.00000 0.04179 O 1
O-H4 0.33000 0.43600 0.09000 1.00000 0.04179 O 1
O-H5 0.66300 0.56500 0.25000 1.00000 0.04179 O 1
O-H6 0.50500 0.42800 0.25000 1.00000 0.04179 O 1
Wat7 0.00000 0.24900 0.92100 0.71000 0.31663 O 2
Wat8 0.31600 0.56700 0.25000 0.42000 0.31663 O 2

loop_
_cod_changelog_entry_id
_cod_changelog_entry_author
_cod_changelog_entry_date
_cod_changelog_entry_text
1
;cod-tools version 3.8.0
Id: cif_guess_AMCSD_atom_types 9574 2023-05-10 09:00:05Z saulius
;
2023-05-10T18:57:10+03:00
;Derived atom types and hydrogen counts
from atom names that follow the AMCSD naming convention
(Wat == water, O-H == hydroxyl).
;

loop_
_cod_related_entry_id
_cod_related_entry_database
_cod_related_entry_code
1 AMCSD 0017822
